data_7121672
loop_
_publ_author_name
'Shee, Sujan'
'Ganguli, Kasturi'
'Jana, Kalipada'
'Kundu, Sabuj'

_publ_section_title
;
 Cobalt complex catalyzed atom-economical synthesis of quinoxaline,
 quinoline and 2-alkylaminoquinoline derivatives.
;
_journal_issue 50
_journal_name_full 'Chemical communications (Cambridge, England)'
_journal_page_first 6883
_journal_page_last 6886
_journal_paper_doi 10.1039/c8cc02366b
_journal_volume 54
_journal_year 2018
_chemical_formula_moiety 'C17 H14 Br2 Co N4, H2 O'
_chemical_formula_sum 'C17 H16 Br2 Co N4 O'
_chemical_formula_weight 511.08
_space_group_crystal_system monoclinic
_space_group_IT_number 14
_space_group_name_Hall '-P 2ybc'
_space_group_name_H-M_alt 'P 1 21/c 1'
_symmetry_Int_Tables_number 14
_symmetry_space_group_name_Hall '-P 2ybc'
_symmetry_space_group_name_H-M 'P 1 21/c 1'
_atom_sites_solution_primary iterative
_audit_creation_date 2018-01-11
_audit_creation_method
;
Olex2 1.2
(compiled 2016.02.19 svn.r3266 for OlexSys, GUI svn.r5227)
;
_audit_update_record
;
2018-03-09 deposited with the CCDC.
2018-05-16 downloaded from the CCDC.
;
_cell_angle_alpha 90
_cell_angle_beta 96.1423(13)
_cell_angle_gamma 90
_cell_formula_units_Z 4
_cell_length_a 8.8812(4)
_cell_length_b 17.0462(7)
_cell_length_c 11.8893(5)
_cell_measurement_reflns_used 9996
_cell_measurement_temperature 100
_cell_measurement_theta_max 28.28
_cell_measurement_theta_min 2.60
_cell_volume 1789.60(13)
_computing_cell_refinement 'SAINT V8.38A (?, 2016)'
_computing_data_reduction 'SAINT V8.38A (?, 2016)'
_computing_molecular_graphics 'Olex2 (Dolomanov et al., 2009)'
_computing_publication_material 'Olex2 (Dolomanov et al., 2009)'
_computing_structure_refinement 'olex2.refine (Bourhis et al., 2015)'
_computing_structure_solution 'olex2.solve (Bourhis et al., 2015)'
_diffrn_ambient_temperature 99.99
_diffrn_measured_fraction_theta_full 0.9989
_diffrn_measured_fraction_theta_max 0.9987
_diffrn_measurement_device_type 'Bruker APEX-II CCD'
_diffrn_measurement_method '\f and \w scans'
_diffrn_radiation_type 'Mo K\a'
_diffrn_radiation_wavelength 0.71073
_diffrn_reflns_av_R_equivalents 0.0295
_diffrn_reflns_av_unetI/netI 0.0182
_diffrn_reflns_limit_h_max 11
_diffrn_reflns_limit_h_min -11
_diffrn_reflns_limit_k_max 22
_diffrn_reflns_limit_k_min -22
_diffrn_reflns_limit_l_max 15
_diffrn_reflns_limit_l_min -15
_diffrn_reflns_number 28576
_diffrn_reflns_theta_full 26.0000
_diffrn_reflns_theta_max 28.30
_diffrn_reflns_theta_min 2.95
_diffrn_standards_number 0
_exptl_absorpt_coefficient_mu 5.437
_exptl_absorpt_correction_T_max 0.7457
_exptl_absorpt_correction_T_min 0.5593
_exptl_absorpt_correction_type empirical
_exptl_absorpt_process_details
;
SADABS-2016/2 (Bruker,2016/2) was used for absorption correction.
wR2(int) was 0.0960 before and 0.0377 after correction.
The Ratio of minimum to maximum transmission is 0.7500.
The \l/2 correction factor is Not present.
;
_exptl_crystal_colour orange
_exptl_crystal_colour_primary orange
_exptl_crystal_density_diffrn 1.8968
_exptl_crystal_description plate
_exptl_crystal_F_000 1003.6003
_exptl_crystal_size_max 0.01
_exptl_crystal_size_mid 0.009
_exptl_crystal_size_min 0.005
_refine_diff_density_max 0.5318
_refine_diff_density_min -0.5362
_refine_diff_density_rms 0.0842
_refine_ls_d_res_high 0.7495
_refine_ls_d_res_low 6.9135
_refine_ls_goodness_of_fit_ref 1.0321
_refine_ls_hydrogen_treatment mixed
_refine_ls_matrix_type full
_refine_ls_number_constraints 28
_refine_ls_number_parameters 232
_refine_ls_number_reflns 4441
_refine_ls_number_restraints 0
_refine_ls_restrained_S_all 1.0321
_refine_ls_R_factor_all 0.0228
_refine_ls_R_factor_gt 0.0197
_refine_ls_shift/su_max 0.0000
_refine_ls_shift/su_mean 0.0000
_refine_ls_structure_factor_coef Fsqd
_refine_ls_weighting_details 'w=1/[\s^2^(Fo^2^)+(0.0170P)^2^+1.8290P] where P=(Fo^2^+2Fc^2^)/3'
_refine_ls_weighting_scheme calc
_refine_ls_wR_factor_gt 0.0448
_refine_ls_wR_factor_ref 0.0460
_reflns_Friedel_coverage 0.0
_reflns_limit_h_max 11
_reflns_limit_h_min -11
_reflns_limit_k_max 22
_reflns_limit_k_min 0
_reflns_limit_l_max 15
_reflns_limit_l_min 0
_reflns_number_gt 4065
_reflns_number_total 4441
_reflns_threshold_expression I>=2u(I)
_cod_data_source_file c8cc02366b2.cif
_cod_data_source_block 8jand
_cod_depositor_comments 'Adding full bibliography for 7121672.cif.'
_cod_database_code 7121672
_olex2_refinement_description
;
1. Fixed Uiso
 At 1.2 times of:
  All C(H) groups, All C(H,H) groups, All N(H) groups
 At 1.5 times of:
  All O(H,H) groups
2.a Free rotating group:
 O5aa(H5ab,H5ac)
2.b Secondary CH2 refined with riding coordinates:
 C12(H12a,H12b)
2.c Aromatic/amide H refined with riding coordinates:
 C3(H3), C2aa(H2aa), C0aa(H0aa), C2(H2), N5aa(H5aa), C6aa(H6aa), C8(H8),
 C9(H9), C4(H4), C5(H5a), C6(H6)
;
_olex2_submission_special_instructions 'No special instructions were received'

loop_
_space_group_symop_id
_space_group_symop_operation_xyz
1 x,y,z
2 -x,y+1/2,-z+1/2
3 -x,-y,-z
4 x,-y-1/2,z-1/2

loop_
_atom_site_label
_atom_site_type_symbol
_atom_site_fract_x
_atom_site_fract_y
_atom_site_fract_z
_atom_site_U_iso_or_equiv
_atom_site_adp_type
_atom_site_occupancy
_atom_site_refinement_flags_posn
Br2 Br 0.66528(2) 0.736228(10) 0.720453(16) 0.02041(5) Uani 1.000000 .
Co3 Co 0.63202(3) 0.597924(13) 0.779205(19) 0.01183(5) Uani 1.000000 .
C3 C 0.1263(2) 0.62306(12) 0.41012(15) 0.0209(4) Uani 1.000000 .
H3 H 0.0438(2) 0.63541(12) 0.35544(15) 0.0251(5) Uiso 1.000000 R
C1aa C 0.36449(19) 0.59183(11) 0.57354(14) 0.0143(3) Uani 1.000000 .
C1 C 0.26862(19) 0.53195(11) 0.52751(14) 0.0145(3) Uani 1.000000 .
C2aa C 0.3443(2) 0.66884(11) 0.53514(15) 0.0184(4) Uani 1.000000 .
H2aa H 0.4102(2) 0.70972(11) 0.56390(15) 0.0221(4) Uiso 1.000000 R
C0aa C 0.2240(2) 0.68339(12) 0.45321(16) 0.0214(4) Uani 1.000000 .
H0aa H 0.2073(2) 0.73532(12) 0.42564(16) 0.0257(5) Uiso 1.000000 R
C2 C 0.1476(2) 0.54635(12) 0.44538(15) 0.0181(4) Uani 1.000000 .
H2 H 0.0829(2) 0.50537(12) 0.41520(15) 0.0217(4) Uiso 1.000000 R
N5aa N 0.32019(16) 0.46341(9) 0.58162(12) 0.0150(3) Uani 1.000000 .
H5aa H 0.28195(16) 0.41613(9) 0.56981(12) 0.0180(3) Uiso 1.000000 R
N5 N 0.62323(16) 0.47076(9) 0.81886(13) 0.0131(3) Uani 1.000000 .
N7aa N 0.47143(16) 0.55887(9) 0.65514(12) 0.0133(3) Uani 1.000000 .
C3aa C 0.43968(18) 0.48289(10) 0.65552(14) 0.0129(3) Uani 1.000000 .
C4aa C 0.77462(19) 0.44034(11) 0.84604(14) 0.0142(3) Uani 1.000000 .
C12 C 0.53112(19) 0.42599(10) 0.72952(15) 0.0152(3) Uani 1.000000 .
H12a H 0.59794(19) 0.39540(10) 0.68437(15) 0.0183(4) Uiso 1.000000 R
H12b H 0.46348(19) 0.38902(10) 0.76412(15) 0.0183(4) Uiso 1.000000 R
C13 C 0.89466(19) 0.49294(11) 0.83509(14) 0.0145(3) Uani 1.000000 .
C6aa C 0.8044(2) 0.36440(11) 0.87981(16) 0.0199(4) Uani 1.000000 .
H6aa H 0.7231(2) 0.32907(11) 0.88646(16) 0.0239(4) Uiso 1.000000 R
C7 C 1.0463(2) 0.46681(12) 0.86004(15) 0.0188(4) Uani 1.000000 .
C8 C 1.0731(2) 0.38830(13) 0.89582(16) 0.0230(4) Uani 1.000000 .
H8 H 1.1740(2) 0.37028(13) 0.91372(16) 0.0276(5) Uiso 1.000000 R
C9 C 0.9553(2) 0.33859(13) 0.90471(17) 0.0240(4) Uani 1.000000 .
H9 H 0.9747(2) 0.28590(13) 0.92793(17) 0.0288(5) Uiso 1.000000 R
N6 N 0.86067(16) 0.56774(9) 0.79826(12) 0.0150(3) Uani 1.000000 .
C4 C 1.1628(2) 0.52103(13) 0.84686(17) 0.0246(4) Uani 1.000000 .
H4 H 1.2657(2) 0.50626(13) 0.86488(17) 0.0296(5) Uiso 1.000000 R
C5 C 0.9745(2) 0.61626(12) 0.78479(17) 0.0216(4) Uani 1.000000 .
H5a H 0.9515(2) 0.66788(12) 0.75813(17) 0.0259(5) Uiso 1.000000 R
C6 C 1.1276(2) 0.59460(13) 0.80826(19) 0.0267(4) Uani 1.000000 .
H6 H 1.2056(2) 0.63104(13) 0.79725(19) 0.0320(5) Uiso 1.000000 R
Br1 Br 0.525758(19) 0.623752(10) 0.958605(14) 0.01434(5) Uani 1.000000 .
O5aa O 0.22646(16) 0.31241(8) 0.52864(12) 0.0228(3) Uani 1.000000 .
H5ab H 0.254(3) 0.2806(10) 0.5844(11) 0.0343(4) Uiso 1.000000 G
H5ac H 0.262(3) 0.2957(12) 0.4677(10) 0.0343(4) Uiso 1.000000 G
H5 H 0.581(2) 0.4700(13) 0.8803(19) 0.017(5) Uiso 1.000000 .

loop_
_atom_site_aniso_label
_atom_site_aniso_U_11
_atom_site_aniso_U_22
_atom_site_aniso_U_33
_atom_site_aniso_U_12
_atom_site_aniso_U_13
_atom_site_aniso_U_23
Br2 0.03077(10) 0.01171(8) 0.01858(9) -0.00277(7) 0.00192(7) 0.00185(7)
Co3 0.01295(10) 0.01073(11) 0.01173(11) -0.00082(8) 0.00094(8) 0.00001(8)
C3 0.0188(8) 0.0308(10) 0.0128(8) 0.0078(8) 0.0002(7) -0.0003(7)
C1aa 0.0151(8) 0.0161(8) 0.0120(8) 0.0025(7) 0.0027(6) -0.0015(6)
C1 0.0149(8) 0.0172(8) 0.0120(8) 0.0012(7) 0.0041(6) -0.0011(6)
C2aa 0.0237(9) 0.0151(8) 0.0163(8) 0.0033(7) 0.0007(7) -0.0022(7)
C0aa 0.0270(9) 0.0201(9) 0.0170(9) 0.0084(8) 0.0014(7) -0.0004(7)
C2 0.0149(8) 0.0271(10) 0.0125(8) -0.0018(7) 0.0024(6) -0.0019(7)
N5aa 0.0154(7) 0.0151(7) 0.0143(7) -0.0026(6) 0.0008(6) -0.0023(6)
N5 0.0117(6) 0.0134(7) 0.0145(7) 0.0009(5) 0.0028(5) 0.0010(6)
N7aa 0.0139(6) 0.0125(7) 0.0134(7) 0.0019(5) 0.0013(5) -0.0005(5)
C3aa 0.0120(7) 0.0143(8) 0.0129(7) 0.0002(6) 0.0036(6) -0.0015(6)
C4aa 0.0126(7) 0.0180(8) 0.0121(7) 0.0037(7) 0.0020(6) 0.0007(6)
C12 0.0160(8) 0.0096(7) 0.0199(8) -0.0010(6) 0.0008(7) -0.0002(7)
C13 0.0136(8) 0.0196(9) 0.0105(7) 0.0023(7) 0.0017(6) -0.0034(7)
C6aa 0.0180(8) 0.0214(9) 0.0212(9) 0.0046(7) 0.0057(7) 0.0065(7)
C7 0.0138(8) 0.0285(10) 0.0139(8) 0.0032(7) 0.0003(6) -0.0059(7)
C8 0.0172(8) 0.0343(11) 0.0170(9) 0.0101(8) -0.0003(7) -0.0011(8)
C9 0.0238(9) 0.0272(10) 0.0216(9) 0.0129(8) 0.0048(8) 0.0082(8)
N6 0.0141(7) 0.0173(7) 0.0139(7) -0.0022(6) 0.0028(5) -0.0039(6)
C4 0.0125(8) 0.0355(11) 0.0257(10) 0.0006(8) 0.0012(7) -0.0148(9)
C5 0.0185(9) 0.0199(9) 0.0269(10) -0.0052(7) 0.0053(7) -0.0078(8)
C6 0.0144(8) 0.0320(11) 0.0346(11) -0.0078(8) 0.0075(8) -0.0135(9)
Br1 0.01473(8) 0.01477(8) 0.01395(8) -0.00105(6) 0.00353(6) -0.00136(6)
O5aa 0.0284(7) 0.0182(7) 0.0215(7) -0.0013(6) 0.0008(6) -0.0009(6)

loop_
_atom_type_symbol
_atom_type_scat_dispersion_real
_atom_type_scat_dispersion_imag
_atom_type_scat_Cromer_Mann_a1
_atom_type_scat_Cromer_Mann_a2
_atom_type_scat_Cromer_Mann_a3
_atom_type_scat_Cromer_Mann_a4
_atom_type_scat_Cromer_Mann_b1
_atom_type_scat_Cromer_Mann_b2
_atom_type_scat_Cromer_Mann_b3
_atom_type_scat_Cromer_Mann_b4
_atom_type_scat_Cromer_Mann_c
_atom_type_scat_source
_atom_type_scat_dispersion_source
C 0.00347 0.00161 2.31000 1.02000 1.58860 0.86500 20.84390 10.20750 0.56870 51.65120 0.215599998832 'International Tables Volume C Table 6.1.1.4 (pp. 500-502)' 'Henke, Gullikson and Davis, At. Data and Nucl. Data Tables, 1993, 54, 2'
Co 0.35655 0.96576 12.28410 7.34090 4.00340 2.34880 4.27910 0.27840 13.53590 71.16920 1.01180005074 'International Tables Volume C Table 6.1.1.4 (pp. 500-502)' 'Henke, Gullikson and Davis, At. Data and Nucl. Data Tables, 1993, 54, 2'
H 0.00000 0.00000 0.49300 0.32291 0.14019 0.04081 10.51090 26.12570 3.14236 57.79970 0.0030380000826 'International Tables Volume C Table 6.1.1.4 (pp. 500-502)' 'Henke, Gullikson and Davis, At. Data and Nucl. Data Tables, 1993, 54, 2'
O 0.01158 0.00611 3.04850 2.28680 1.54630 0.86700 13.27710 5.70110 0.32390 32.90890 0.250800013542 'International Tables Volume C Table 6.1.1.4 (pp. 500-502)' 'Henke, Gullikson and Davis, At. Data and Nucl. Data Tables, 1993, 54, 2'
N 0.00653 0.00323 12.21260 3.13220 2.01250 1.16630 0.00570 9.89330 28.99750 0.58260 -11.5290002823 'International Tables Volume C Table 6.1.1.4 (pp. 500-502)' 'Henke, Gullikson and Davis, At. Data and Nucl. Data Tables, 1993, 54, 2'
Br -0.28346 2.55990 17.17890 5.23580 5.63770 3.98510 2.17230 16.57960 0.26090 41.43280 2.95569992065 'International Tables Volume C Table 6.1.1.4 (pp. 500-502)' 'Henke, Gullikson and Davis, At. Data and Nucl. Data Tables, 1993, 54, 2'

loop_
_geom_angle_atom_site_label_1
_geom_angle_atom_site_label_2
_geom_angle_atom_site_label_3
_geom_angle
N5 Co3 Br2 173.29(4)
N7aa Co3 Br2 101.55(4)
N7aa Co3 N5 78.36(6)
N6 Co3 Br2 96.95(4)
N6 Co3 N5 77.99(6)
N6 Co3 N7aa 126.37(6)
Br1 Co3 Br2 98.158(10)
Br1 Co3 N5 88.01(4)
Br1 Co3 N7aa 112.31(4)
Br1 Co3 N6 114.16(4)
C0aa C3 H3 119.22(11)
C2 C3 H3 119.22(11)
C2 C3 C0aa 121.57(17)
C2aa C1aa C1 120.39(16)
N7aa C1aa C1 108.47(15)
N7aa C1aa C2aa 131.14(16)
C2 C1 C1aa 122.38(17)
N5aa C1 C1aa 105.99(15)
N5aa C1 C2 131.62(17)
H2aa C2aa C1aa 121.31(10)
C0aa C2aa C1aa 117.37(17)
C0aa C2aa H2aa 121.31(11)
C2aa C0aa C3 121.54(18)
H0aa C0aa C3 119.23(11)
H0aa C0aa C2aa 119.23(11)
C1 C2 C3 116.71(17)
H2 C2 C3 121.65(11)
H2 C2 C1 121.65(11)
H5aa N5aa C1 126.48(9)
C3aa N5aa C1 107.04(15)
C3aa N5aa H5aa 126.48(10)
C4aa N5 Co3 110.16(11)
C12 N5 Co3 112.32(10)
C12 N5 C4aa 113.88(14)
H5 N5 Co3 103.0(15)
H5 N5 C4aa 106.5(14)
H5 N5 C12 110.2(14)
C1aa N7aa Co3 137.40(12)
C3aa N7aa Co3 116.53(12)
C3aa N7aa C1aa 105.40(14)
N7aa C3aa N5aa 113.10(15)
C12 C3aa N5aa 124.53(15)
C12 C3aa N7aa 122.36(15)
C13 C4aa N5 116.48(15)
C6aa C4aa N5 123.33(16)
C6aa C4aa C13 120.18(16)
C3aa C12 N5 108.19(14)
H12a C12 N5 110.06(9)
H12a C12 C3aa 110.06(9)
H12b C12 N5 110.06(9)
H12b C12 C3aa 110.06(9)
H12b C12 H12a 108.4
C7 C13 C4aa 119.43(17)
N6 C13 C4aa 118.56(15)
N6 C13 C7 122.00(16)
H6aa C6aa C4aa 119.85(11)
C9 C6aa C4aa 120.30(18)
C9 C6aa H6aa 119.85(12)
C8 C7 C13 118.95(17)
C4 C7 C13 117.57(18)
C4 C7 C8 123.47(17)
H8 C8 C7 119.78(11)
C9 C8 C7 120.43(17)
C9 C8 H8 119.78(11)
C8 C9 C6aa 120.71(19)
H9 C9 C6aa 119.65(12)
H9 C9 C8 119.65(11)
C13 N6 Co3 116.29(11)
C5 N6 Co3 125.32(13)
C5 N6 C13 118.23(16)
H4 C4 C7 120.10(12)
C6 C4 C7 119.80(18)
C6 C4 H4 120.10(11)
H5a C5 N6 118.53(11)
C6 C5 N6 122.94(19)
C6 C5 H5a 118.53(12)
C5 C6 C4 119.42(18)
H6 C6 C4 120.29(11)
H6 C6 C5 120.29(12)
H5ac O5aa H5ab 109.5

loop_
_geom_bond_atom_site_label_1
_geom_bond_atom_site_label_2
_geom_bond_distance
Br2 Co3 2.4854(3)
Co3 N5 2.2216(15)
Co3 N7aa 2.0501(15)
Co3 N6 2.0836(15)
Co3 Br1 2.4627(3)
C3 H3 0.9500
C3 C0aa 1.406(3)
C3 C2 1.380(3)
C1aa C1 1.402(2)
C1aa C2aa 1.395(3)
C1aa N7aa 1.401(2)
C1 C2 1.395(2)
C1 N5aa 1.388(2)
C2aa H2aa 0.9500
C2aa C0aa 1.389(3)
C0aa H0aa 0.9500
C2 H2 0.9500
N5aa H5aa 0.8800
N5aa C3aa 1.345(2)
N5 C4aa 1.445(2)
N5 C12 1.481(2)
N5 H5 0.86(2)
N7aa C3aa 1.326(2)
C3aa C12 1.491(2)
C4aa C13 1.410(2)
C4aa C6aa 1.373(3)
C12 H12a 0.9900
C12 H12b 0.9900
C13 C7 1.419(2)
C13 N6 1.371(2)
C6aa H6aa 0.9500
C6aa C9 1.411(3)
C7 C8 1.417(3)
C7 C4 1.409(3)
C8 H8 0.9500
C8 C9 1.359(3)
C9 H9 0.9500
N6 C5 1.329(2)
C4 H4 0.9500
C4 C6 1.360(3)
C5 H5a 0.9500
C5 C6 1.408(3)
C6 H6 0.9500
O5aa H5ab 0.8699
O5aa H5ac 0.8700
